data_4022105
loop_
_publ_author_name
'Manab Chakravarty'
'K. C. Kumara Swamy'

_publ_section_title
;
 Palladium-Catalyzed Coupling of Allenylphosphonates, Phenylallenes,
 and Allenyl Esters: Remarkable Salt Effect and Routes to Novel
 Benzofurans and Isocoumarins
;
_journal_name_full 'Journal of Organic Chemistry'
_journal_page_first 9128
_journal_page_last 9138
_journal_paper_doi 10.1021/jo061525y
_journal_volume 71
_journal_year 2006
_chemical_formula_sum 'C21 H23 O3 P'
_chemical_formula_weight 354.36
_chemical_name_systematic
; 
 ? 
;
_space_group_IT_number 14
_symmetry_cell_setting monoclinic
_symmetry_space_group_name_Hall '-P 2ybc'
_symmetry_space_group_name_H-M 'P 1 21/c 1'
_atom_sites_solution_hydrogens geom
_atom_sites_solution_primary direct
_atom_sites_solution_secondary difmap
_audit_creation_method SHELXL-97
_cell_angle_alpha 90.00
_cell_angle_beta 94.318(2)
_cell_angle_gamma 90.00
_cell_formula_units_Z 4
_cell_length_a 15.8910(17)
_cell_length_b 10.2219(11)
_cell_length_c 12.2745(13)
_cell_measurement_reflns_used 3087
_cell_measurement_temperature 273(2)
_cell_measurement_theta_max 24.72
_cell_measurement_theta_min 2.37
_cell_volume 1988.2(4)
_computing_cell_refinement 'Bruker SMART'
_computing_data_collection 'Bruker SMART'
_computing_data_reduction 'Bruker SAINT'
_computing_molecular_graphics 'Bruker SHELXTL'
_computing_publication_material 'Bruker SHELXTL'
_computing_structure_refinement 'SHELXL-97 (Sheldrick, 1997)'
_computing_structure_solution 'SHELXS-97 (Sheldrick, 1990)'
_diffrn_ambient_temperature 273(2)
_diffrn_measured_fraction_theta_full 1.000
_diffrn_measured_fraction_theta_max 1.000
_diffrn_measurement_device_type 'CCD area detector'
_diffrn_measurement_method 'phi and omega scans'
_diffrn_radiation_monochromator graphite
_diffrn_radiation_source 'fine-focus sealed tube'
_diffrn_radiation_type MoK\a
_diffrn_radiation_wavelength 0.71073
_diffrn_reflns_av_R_equivalents 0.0295
_diffrn_reflns_av_sigmaI/netI 0.0259
_diffrn_reflns_limit_h_max 12
_diffrn_reflns_limit_h_min -18
_diffrn_reflns_limit_k_max 12
_diffrn_reflns_limit_k_min -12
_diffrn_reflns_limit_l_max 14
_diffrn_reflns_limit_l_min -14
_diffrn_reflns_number 17768
_diffrn_reflns_theta_full 25.00
_diffrn_reflns_theta_max 25.00
_diffrn_reflns_theta_min 1.29
_exptl_absorpt_coefficient_mu 0.154
_exptl_absorpt_correction_T_max 0.9773
_exptl_absorpt_correction_T_min 0.9525
_exptl_absorpt_correction_type none
_exptl_crystal_colour colorless
_exptl_crystal_density_diffrn 1.184
_exptl_crystal_density_meas ?
_exptl_crystal_density_method 'not measured'
_exptl_crystal_description needles
_exptl_crystal_F_000 752
_exptl_crystal_size_max 0.32
_exptl_crystal_size_mid 0.21
_exptl_crystal_size_min 0.15
_refine_diff_density_max 0.182
_refine_diff_density_min -0.199
_refine_diff_density_rms 0.036
_refine_ls_extinction_method none
_refine_ls_goodness_of_fit_ref 1.058
_refine_ls_hydrogen_treatment none
_refine_ls_matrix_type full
_refine_ls_number_parameters 228
_refine_ls_number_reflns 3496
_refine_ls_number_restraints 0
_refine_ls_restrained_S_all 1.058
_refine_ls_R_factor_all 0.0755
_refine_ls_R_factor_gt 0.0554
_refine_ls_shift/su_max 0.000
_refine_ls_shift/su_mean 0.000
_refine_ls_structure_factor_coef Fsqd
_refine_ls_weighting_details 'calc w=1/[\s^2^(Fo^2^)+(0.0424P)^2^+1.2802P] where P=(Fo^2^+2Fc^2^)/3'
_refine_ls_weighting_scheme calc
_refine_ls_wR_factor_gt 0.1198
_refine_ls_wR_factor_ref 0.1335
_reflns_number_gt 2688
_reflns_number_total 3496
_reflns_threshold_expression >2sigma(I)
_cod_data_source_file jo061525ysi20060722_122107_03.cif
_cod_depositor_comments
;
The following automatic conversions were performed:
'_symmetry_cell_setting' value 'Monoclinic' changed to 'monoclinic'
according to '/home/saulius/struct/CIF-dictionaries/cif_core.dic'
dictionary named 'cif_core.dic' version 2.4.1 from 2010-06-29.

Automatic conversion script
Id: cif_fix_enum 1527 2010-12-29 10:47:43Z saulius 

The following automatic conversions were performed:

'_exptl_crystal_density_meas' value 'none' was changed to '?' - the
value is perceived as not measured.

Automatic conversion script
Id: cif_fix_values 3008 2015-01-20 13:52:24Z robertas 
;
_cod_original_sg_symbol_H-M 'P 21/c'
_cod_database_code 4022105

loop_
_symmetry_equiv_pos_as_xyz
'x, y, z'
'-x, y+1/2, -z+1/2'
'-x, -y, -z'
'x, -y-1/2, z-1/2'

loop_
_atom_site_label
_atom_site_type_symbol
_atom_site_fract_x
_atom_site_fract_y
_atom_site_fract_z
_atom_site_U_iso_or_equiv
_atom_site_adp_type
_atom_site_occupancy
_atom_site_symmetry_multiplicity
_atom_site_calc_flag
_atom_site_refinement_flags
P P 0.63588(5) 0.15908(7) 0.04647(5) 0.0569(2) Uani 1 1 d .
O1 O 0.64702(12) 0.17187(19) -0.07948(14) 0.0673(5) Uani 1 1 d .
O2 O 0.56318(11) 0.25877(17) 0.06691(12) 0.0580(5) Uani 1 1 d .
O3 O 0.61966(13) 0.02628(19) 0.08284(16) 0.0769(6) Uani 1 1 d .
C1 C 0.57087(18) 0.1708(3) -0.1535(2) 0.0646(7) Uani 1 1 d .
H1A H 0.5435 0.0862 -0.1497 0.078 Uiso 1 1 calc R
H1B H 0.5861 0.1835 -0.2278 0.078 Uiso 1 1 calc R
C2 C 0.51000(16) 0.2768(2) -0.12500(19) 0.0532(6) Uani 1 1 d .
C3 C 0.48782(16) 0.2541(3) -0.0085(2) 0.0566(6) Uani 1 1 d .
H3A H 0.4482 0.3206 0.0115 0.068 Uiso 1 1 calc R
H3B H 0.4608 0.1695 -0.0034 0.068 Uiso 1 1 calc R
C4 C 0.42929(19) 0.2624(3) -0.1997(2) 0.0742(8) Uani 1 1 d .
H4A H 0.4419 0.2753 -0.2742 0.111 Uiso 1 1 calc R
H4B H 0.3888 0.3265 -0.1804 0.111 Uiso 1 1 calc R
H4C H 0.4064 0.1763 -0.1916 0.111 Uiso 1 1 calc R
C5 C 0.54770(19) 0.4123(3) -0.1380(2) 0.0704(8) Uani 1 1 d .
H5A H 0.5971 0.4215 -0.0886 0.106 Uiso 1 1 calc R
H5B H 0.5070 0.4775 -0.1218 0.106 Uiso 1 1 calc R
H5C H 0.5628 0.4233 -0.2117 0.106 Uiso 1 1 calc R
C6 C 0.72648(17) 0.2376(3) 0.1061(2) 0.0646(7) Uani 1 1 d .
H6 H 0.7417 0.3145 0.0721 0.078 Uiso 1 1 calc R
C7 C 0.77670(16) 0.2021(3) 0.1939(2) 0.0588(7) Uani 1 1 d .
C8 C 0.76481(16) 0.0850(2) 0.2583(2) 0.0562(6) Uani 1 1 d .
H8 H 0.7207 0.0296 0.2349 0.067 Uiso 1 1 calc R
C9 C 0.81188(17) 0.0509(3) 0.3478(2) 0.0640(7) Uani 1 1 d .
H9 H 0.8556 0.1076 0.3701 0.077 Uiso 1 1 calc R
C10 C 0.80290(18) -0.0655(3) 0.4151(2) 0.0657(7) Uani 1 1 d .
C11 C 0.7516(2) -0.1696(3) 0.3823(3) 0.0859(10) Uani 1 1 d .
H11 H 0.7206 -0.1657 0.3149 0.103 Uiso 1 1 calc R
C12 C 0.7451(2) -0.2786(4) 0.4465(4) 0.1063(13) Uani 1 1 d .
H12 H 0.7102 -0.3473 0.4223 0.128 Uiso 1 1 calc R
C13 C 0.7891(3) -0.2864(5) 0.5444(4) 0.1240(16) Uani 1 1 d .
H13 H 0.7851 -0.3608 0.5872 0.149 Uiso 1 1 calc R
C14 C 0.8388(4) -0.1861(5) 0.5802(3) 0.144(2) Uani 1 1 d .
H14 H 0.8680 -0.1908 0.6486 0.173 Uiso 1 1 calc R
C15 C 0.8470(3) -0.0757(4) 0.5156(3) 0.1091(13) Uani 1 1 d .
H15 H 0.8826 -0.0082 0.5405 0.131 Uiso 1 1 calc R
C16 C 0.85120(18) 0.2865(3) 0.2278(3) 0.0729(8) Uani 1 1 d .
C17 C 0.9237(2) 0.2760(4) 0.1734(4) 0.1027(13) Uani 1 1 d .
H17 H 0.9256 0.2180 0.1153 0.123 Uiso 1 1 calc R
C18 C 0.9939(3) 0.3516(5) 0.2053(6) 0.141(2) Uani 1 1 d .
H18 H 1.0432 0.3436 0.1695 0.170 Uiso 1 1 calc R
C19 C 0.9899(4) 0.4374(6) 0.2890(6) 0.157(3) Uani 1 1 d .
H19 H 1.0370 0.4875 0.3109 0.188 Uiso 1 1 calc R
C20 C 0.9184(3) 0.4515(5) 0.3413(5) 0.147(2) Uani 1 1 d .
H20 H 0.9160 0.5123 0.3973 0.177 Uiso 1 1 calc R
C21 C 0.8489(2) 0.3746(4) 0.3107(4) 0.1087(13) Uani 1 1 d .
H21 H 0.8000 0.3833 0.3472 0.130 Uiso 1 1 calc R

loop_
_atom_site_aniso_label
_atom_site_aniso_U_11
_atom_site_aniso_U_22
_atom_site_aniso_U_33
_atom_site_aniso_U_23
_atom_site_aniso_U_13
_atom_site_aniso_U_12
P 0.0690(5) 0.0548(4) 0.0462(4) 0.0045(3) -0.0004(3) -0.0045(3)
O1 0.0757(12) 0.0794(13) 0.0474(10) 0.0018(9) 0.0086(9) 0.0159(10)
O2 0.0654(11) 0.0701(12) 0.0381(9) -0.0061(8) 0.0011(8) -0.0028(9)
O3 0.0948(15) 0.0608(12) 0.0718(13) 0.0114(10) -0.0164(11) -0.0178(11)
C1 0.092(2) 0.0621(17) 0.0392(13) -0.0016(12) 0.0042(13) 0.0051(15)
C2 0.0677(16) 0.0503(14) 0.0412(13) 0.0004(11) 0.0009(11) -0.0052(12)
C3 0.0617(16) 0.0593(16) 0.0483(14) -0.0031(12) 0.0014(12) -0.0074(13)
C4 0.088(2) 0.077(2) 0.0546(16) 0.0009(14) -0.0114(14) -0.0067(16)
C5 0.082(2) 0.0568(17) 0.0719(19) 0.0123(14) 0.0039(15) -0.0070(15)
C6 0.0675(17) 0.0580(16) 0.0680(18) 0.0142(14) 0.0027(14) -0.0067(14)
C7 0.0522(15) 0.0557(16) 0.0680(17) 0.0044(13) 0.0010(12) 0.0001(12)
C8 0.0533(15) 0.0524(15) 0.0622(16) 0.0027(12) 0.0007(12) -0.0012(12)
C9 0.0598(16) 0.0615(17) 0.0692(18) 0.0013(14) -0.0043(13) -0.0019(13)
C10 0.0676(18) 0.0668(18) 0.0618(17) 0.0034(14) -0.0008(13) 0.0073(15)
C11 0.078(2) 0.084(2) 0.093(2) 0.0278(19) -0.0149(17) -0.0064(18)
C12 0.098(3) 0.094(3) 0.125(3) 0.044(3) -0.001(2) -0.008(2)
C13 0.166(4) 0.101(3) 0.106(3) 0.043(3) 0.020(3) 0.012(3)
C14 0.233(6) 0.116(4) 0.075(3) 0.028(3) -0.040(3) 0.016(4)
C15 0.154(4) 0.089(3) 0.077(2) 0.003(2) -0.035(2) 0.007(2)
C16 0.0579(18) 0.0617(18) 0.098(2) 0.0186(17) -0.0028(16) -0.0049(14)
C17 0.061(2) 0.082(2) 0.165(4) 0.024(2) 0.011(2) 0.0003(18)
C18 0.059(2) 0.111(4) 0.254(7) 0.047(4) 0.011(3) -0.010(3)
C19 0.090(4) 0.111(4) 0.260(8) 0.031(4) -0.050(4) -0.040(3)
C20 0.122(4) 0.128(4) 0.186(5) -0.022(4) -0.026(4) -0.055(3)
C21 0.092(3) 0.110(3) 0.123(3) -0.021(3) 0.002(2) -0.040(2)

loop_
_atom_type_symbol
_atom_type_description
_atom_type_scat_dispersion_real
_atom_type_scat_dispersion_imag
_atom_type_scat_source
C C 0.0033 0.0016 'International Tables Vol C Tables 4.2.6.8 and 6.1.1.4'
H H 0.0000 0.0000 'International Tables Vol C Tables 4.2.6.8 and 6.1.1.4'
O O 0.0106 0.0060 'International Tables Vol C Tables 4.2.6.8 and 6.1.1.4'
P P 0.1023 0.0942 'International Tables Vol C Tables 4.2.6.8 and 6.1.1.4'

loop_
_geom_angle_atom_site_label_1
_geom_angle_atom_site_label_2
_geom_angle_atom_site_label_3
_geom_angle
O3 P O1 114.42(12)
O3 P O2 113.89(12)
O1 P O2 103.93(10)
O3 P C6 117.10(12)
O1 P C6 102.82(12)
O2 P C6 103.03(12)
C1 O1 P 117.50(16)
C3 O2 P 117.06(15)
O1 C1 C2 111.5(2)
O1 C1 H1A 109.3
C2 C1 H1A 109.3
O1 C1 H1B 109.3
C2 C1 H1B 109.3
H1A C1 H1B 108.0
C1 C2 C3 107.9(2)
C1 C2 C5 111.4(2)
C3 C2 C5 111.1(2)
C1 C2 C4 108.4(2)
C3 C2 C4 107.9(2)
C5 C2 C4 110.1(2)
O2 C3 C2 110.8(2)
O2 C3 H3A 109.5
C2 C3 H3A 109.5
O2 C3 H3B 109.5
C2 C3 H3B 109.5
H3A C3 H3B 108.1
C2 C4 H4A 109.5
C2 C4 H4B 109.5
H4A C4 H4B 109.5
C2 C4 H4C 109.5
H4A C4 H4C 109.5
H4B C4 H4C 109.5
C2 C5 H5A 109.5
C2 C5 H5B 109.5
H5A C5 H5B 109.5
C2 C5 H5C 109.5
H5A C5 H5C 109.5
H5B C5 H5C 109.5
C7 C6 P 129.0(2)
C7 C6 H6 115.5
P C6 H6 115.5
C6 C7 C8 124.4(2)
C6 C7 C16 118.5(2)
C8 C7 C16 117.1(2)
C9 C8 C7 125.3(3)
C9 C8 H8 117.4
C7 C8 H8 117.4
C8 C9 C10 127.5(3)
C8 C9 H9 116.2
C10 C9 H9 116.2
C15 C10 C11 116.9(3)
C15 C10 C9 120.3(3)
C11 C10 C9 122.8(3)
C12 C11 C10 121.7(3)
C12 C11 H11 119.2
C10 C11 H11 119.2
C13 C12 C11 120.3(4)
C13 C12 H12 119.9
C11 C12 H12 119.9
C12 C13 C14 119.9(4)
C12 C13 H13 120.1
C14 C13 H13 120.1
C13 C14 C15 120.6(4)
C13 C14 H14 119.7
C15 C14 H14 119.7
C10 C15 C14 120.6(4)
C10 C15 H15 119.7
C14 C15 H15 119.7
C21 C16 C17 118.9(3)
C21 C16 C7 121.6(3)
C17 C16 C7 119.5(3)
C16 C17 C18 120.2(5)
C16 C17 H17 119.9
C18 C17 H17 119.9
C19 C18 C17 119.3(5)
C19 C18 H18 120.3
C17 C18 H18 120.3
C20 C19 C18 121.1(5)
C20 C19 H19 119.4
C18 C19 H19 119.4
C19 C20 C21 119.5(5)
C19 C20 H20 120.3
C21 C20 H20 120.3
C16 C21 C20 120.9(4)
C16 C21 H21 119.6
C20 C21 H21 119.6

loop_
_geom_bond_atom_site_label_1
_geom_bond_atom_site_label_2
_geom_bond_distance
P O3 1.458(2)
P O1 1.5747(18)
P O2 1.5747(19)
P C6 1.759(3)
O1 C1 1.457(3)
O2 C3 1.458(3)
C1 C2 1.511(4)
C1 H1A 0.9700
C1 H1B 0.9700
C2 C3 1.516(3)
C2 C5 1.522(4)
C2 C4 1.527(3)
C3 H3A 0.9700
C3 H3B 0.9700
C4 H4A 0.9600
C4 H4B 0.9600
C4 H4C 0.9600
C5 H5A 0.9600
C5 H5B 0.9600
C5 H5C 0.9600
C6 C7 1.341(4)
C6 H6 0.9300
C7 C8 1.454(4)
C7 C16 1.499(4)
C8 C9 1.328(3)
C8 H8 0.9300
C9 C10 1.462(4)
C9 H9 0.9300
C10 C15 1.375(4)
C10 C11 1.382(4)
C11 C12 1.373(5)
C11 H11 0.9300
C12 C13 1.346(6)
C12 H12 0.9300
C13 C14 1.348(6)
C13 H13 0.9300
C14 C15 1.391(6)
C14 H14 0.9300
C15 H15 0.9300
C16 C21 1.361(5)
C16 C17 1.378(5)
C17 C18 1.390(6)
C17 H17 0.9300
C18 C19 1.356(8)
C18 H18 0.9300
C19 C20 1.354(8)
C19 H19 0.9300
C20 C21 1.383(5)
C20 H20 0.9300
C21 H21 0.9300

loop_
_cod_related_entry_id
_cod_related_entry_database
_cod_related_entry_code
1 ChemSpider 10167665
